data_7025115
loop_
_publ_author_name
'Madhu, Vedichi'
'Ekambaram, Balaraman'
'Shimon, Linda J. W.'
'Diskin, Yael'
'Leitus, Gregory'
'Neumann, Ronny'

_publ_section_title
;
 Structural diversity in manganese, iron and cobalt complexes of the
 ditopic 1,2-bis(2,2'-bipyridyl-6-yl)ethyne ligand and observation of
 epoxidation and catalase activity of manganese compounds.
;
_journal_issue 31
_journal_name_full 'Dalton transactions (Cambridge, England : 2003)'
_journal_page_first 7266
_journal_page_last 7275
_journal_paper_doi 10.1039/b925129d
_journal_volume 39
_journal_year 2010
_chemical_formula_moiety 'C28 H23 Mn2 N4 O6, F6 P, O'
_chemical_formula_sum 'C28 H23 F6 Mn2 N4 O7 P'
_chemical_formula_weight 782.35
_chemical_name_systematic
;
?
;
_space_group_IT_number 14
_symmetry_cell_setting monoclinic
_symmetry_space_group_name_Hall '-P 2ybc'
_symmetry_space_group_name_H-M 'P 1 21/c 1'
_atom_sites_solution_hydrogens geom
_atom_sites_solution_primary direct
_atom_sites_solution_secondary difmap
_audit_creation_method SHELXL-97
_cell_angle_alpha 90.00
_cell_angle_beta 91.0314(5)
_cell_angle_gamma 90.00
_cell_formula_units_Z 4
_cell_length_a 8.5423(1)
_cell_length_b 12.9101(2)
_cell_length_c 27.6759(4)
_cell_measurement_reflns_used 10533
_cell_measurement_temperature 120(2)
_cell_measurement_theta_max 31.51
_cell_measurement_theta_min 2.55
_cell_volume 3051.66(7)
_computing_cell_refinement HKL
_computing_data_collection 'Collect package (Bruker Nonius)'
_computing_data_reduction HKL
_computing_structure_refinement 'SHELXL-97 (Sheldrick, 1997)'
_computing_structure_solution 'SHELXS-97 (Sheldrick, 1990)'
_diffrn_ambient_temperature 120(2)
_diffrn_measured_fraction_theta_full 0.993
_diffrn_measured_fraction_theta_max 0.993
_diffrn_measurement_device_type 'Nonius KappaCCD'
_diffrn_measurement_method 'phi and omega scans'
_diffrn_radiation_monochromator graphite
_diffrn_radiation_source 'fine-focus sealed tube'
_diffrn_radiation_type MoK\a
_diffrn_radiation_wavelength 0.71073
_diffrn_reflns_av_R_equivalents 0.0600
_diffrn_reflns_av_sigmaI/netI 0.0502
_diffrn_reflns_limit_h_max 11
_diffrn_reflns_limit_h_min -11
_diffrn_reflns_limit_k_max 17
_diffrn_reflns_limit_k_min 0
_diffrn_reflns_limit_l_max 37
_diffrn_reflns_limit_l_min 0
_diffrn_reflns_number 10533
_diffrn_reflns_theta_full 29.13
_diffrn_reflns_theta_max 29.13
_diffrn_reflns_theta_min 3.48
_exptl_absorpt_coefficient_mu 0.970
_exptl_absorpt_correction_T_max 0.8296
_exptl_absorpt_correction_T_min 0.7595
_exptl_absorpt_correction_type empirical
_exptl_absorpt_process_details 'SHELXL-97 (Sheldrick, 1997)'
_exptl_crystal_colour yellow
_exptl_crystal_density_diffrn 1.703
_exptl_crystal_density_method 'not measured'
_exptl_crystal_description prism
_exptl_crystal_F_000 1576
_exptl_crystal_size_max 0.30
_exptl_crystal_size_mid 0.20
_exptl_crystal_size_min 0.20
_refine_diff_density_max 0.843
_refine_diff_density_min -0.691
_refine_diff_density_rms 0.092
_refine_ls_extinction_method none
_refine_ls_goodness_of_fit_ref 1.056
_refine_ls_hydrogen_treatment constr
_refine_ls_matrix_type full
_refine_ls_number_parameters 500
_refine_ls_number_reflns 8160
_refine_ls_number_restraints 145
_refine_ls_restrained_S_all 1.107
_refine_ls_R_factor_all 0.0794
_refine_ls_R_factor_gt 0.0487
_refine_ls_shift/su_max 0.001
_refine_ls_shift/su_mean 0.000
_refine_ls_structure_factor_coef Fsqd
_refine_ls_weighting_details 'calc w=1/[\s^2^(Fo^2^)+(0.0824P)^2^+0.0000P] where P=(Fo^2^+2Fc^2^)/3'
_refine_ls_weighting_scheme calc
_refine_ls_wR_factor_gt 0.1268
_refine_ls_wR_factor_ref 0.1393
_reflns_number_gt 5654
_reflns_number_total 8160
_reflns_threshold_expression >2sigma(I)
_cod_data_source_file b925129d.txt
_cod_data_source_block n167an
_cod_depositor_comments
;
The following automatic conversions were performed:

'_symmetry_cell_setting' value 'Monoclinic' changed to 'monoclinic'
according to /home/saulius/struct/CIF-dictionaries/cif_core.dic
dictionary named 'cif_core.dic' version 2.4.2 from 2011-04-26.

Automatic conversion script
Id: cif_fix_values 1891 2012-01-12 08:04:46Z andrius 
;
_cod_original_sg_symbol_H-M P2(1)/c
_cod_database_code 7025115

loop_
_symmetry_equiv_pos_as_xyz
'x, y, z'
'-x, y+1/2, -z+1/2'
'-x, -y, -z'
'x, -y-1/2, z-1/2'

loop_
_atom_site_label
_atom_site_type_symbol
_atom_site_fract_x
_atom_site_fract_y
_atom_site_fract_z
_atom_site_U_iso_or_equiv
_atom_site_adp_type
_atom_site_occupancy
_atom_site_symmetry_multiplicity
_atom_site_calc_flag
_atom_site_refinement_flags
_atom_site_disorder_assembly
_atom_site_disorder_group
Mn1 Mn 0.98321(4) -0.07109(3) 0.130320(13) 0.02010(11) Uani 1 1 d . . .
Mn2 Mn 0.78829(4) 0.00516(3) 0.229435(13) 0.01978(11) Uani 1 1 d . . .
N1 N 1.1079(2) -0.08535(16) 0.06254(7) 0.0207(4) Uani 1 1 d . . .
C1 C 1.1580(3) -0.0031(2) 0.03715(9) 0.0227(5) Uani 1 1 d . . .
H1 H 1.1455 0.0643 0.0504 0.027 Uiso 1 1 calc R . .
C2 C 1.2266(3) -0.0130(2) -0.00737(10) 0.0280(6) Uani 1 1 d . . .
H2 H 1.2629 0.0461 -0.0243 0.034 Uiso 1 1 calc R . .
C3 C 1.2408(3) -0.1105(2) -0.02652(10) 0.0329(7) Uani 1 1 d . . .
H3 H 1.2850 -0.1191 -0.0575 0.040 Uiso 1 1 calc R . .
C4 C 1.1913(3) -0.1966(2) -0.00099(10) 0.0316(6) Uani 1 1 d . . .
H4 H 1.2012 -0.2643 -0.0140 0.038 Uiso 1 1 calc R . .
C5 C 1.1269(3) -0.1812(2) 0.04415(9) 0.0227(5) Uani 1 1 d . . .
C6 C 1.0744(3) -0.2690(2) 0.07499(9) 0.0220(5) Uani 1 1 d . . .
C7 C 1.1077(3) -0.3724(2) 0.06456(10) 0.0282(6) Uani 1 1 d . . .
H7 H 1.1642 -0.3901 0.0365 0.034 Uiso 1 1 calc R . .
C8 C 1.0570(3) -0.4486(2) 0.09579(10) 0.0296(6) Uani 1 1 d . . .
H8 H 1.0789 -0.5194 0.0893 0.036 Uiso 1 1 calc R . .
C9 C 0.9749(3) -0.4219(2) 0.13628(10) 0.0268(6) Uani 1 1 d . . .
H9 H 0.9383 -0.4734 0.1578 0.032 Uiso 1 1 calc R . .
C10 C 0.9470(3) -0.31696(19) 0.14485(9) 0.0219(5) Uani 1 1 d . . .
N2 N 0.9960(2) -0.24223(16) 0.11474(7) 0.0208(4) Uani 1 1 d . . .
C11 C 0.8637(3) -0.28357(19) 0.18731(9) 0.0230(5) Uani 1 1 d . . .
C12 C 0.7942(3) -0.2571(2) 0.22238(9) 0.0234(5) Uani 1 1 d . . .
C13 C 0.7103(3) -0.2301(2) 0.26514(9) 0.0235(5) Uani 1 1 d . . .
N3 N 0.6973(2) -0.12871(16) 0.27572(7) 0.0195(4) Uani 1 1 d . . .
C14 C 0.6454(3) -0.3068(2) 0.29400(10) 0.0315(6) Uani 1 1 d . . .
H14 H 0.6555 -0.3779 0.2858 0.038 Uiso 1 1 calc R . .
C15 C 0.5662(4) -0.2770(2) 0.33485(11) 0.0356(7) Uani 1 1 d . . .
H15 H 0.5199 -0.3278 0.3549 0.043 Uiso 1 1 calc R . .
C16 C 0.5544(3) -0.1734(2) 0.34637(10) 0.0288(6) Uani 1 1 d . . .
H16 H 0.5018 -0.1523 0.3747 0.035 Uiso 1 1 calc R . .
C17 C 0.6203(3) -0.10059(19) 0.31610(9) 0.0204(5) Uani 1 1 d . . .
C18 C 0.6090(3) 0.01328(18) 0.32497(9) 0.0202(5) Uani 1 1 d . . .
C19 C 0.5284(3) 0.0548(2) 0.36359(10) 0.0262(6) Uani 1 1 d . . .
H19 H 0.4777 0.0109 0.3860 0.031 Uiso 1 1 calc R . .
C20 C 0.5233(3) 0.1622(2) 0.36881(10) 0.0315(6) Uani 1 1 d . . .
H20 H 0.4665 0.1924 0.3944 0.038 Uiso 1 1 calc R . .
C21 C 0.6006(3) 0.2238(2) 0.33691(11) 0.0332(6) Uani 1 1 d . . .
H21 H 0.6013 0.2970 0.3406 0.040 Uiso 1 1 calc R . .
C22 C 0.6783(3) 0.1768(2) 0.29899(10) 0.0286(6) Uani 1 1 d . . .
H22 H 0.7316 0.2194 0.2766 0.034 Uiso 1 1 calc R . .
N4 N 0.6810(2) 0.07404(15) 0.29278(8) 0.0210(4) Uani 1 1 d . . .
C23 C 0.9685(4) 0.2710(2) 0.14454(11) 0.0333(6) Uani 1 1 d . . .
H23A H 1.0589 0.2729 0.1232 0.050 Uiso 1 1 calc R . .
H23B H 0.9903 0.3135 0.1732 0.050 Uiso 1 1 calc R . .
H23C H 0.8762 0.2982 0.1273 0.050 Uiso 1 1 calc R . .
C24 C 0.9381(3) 0.1610(2) 0.15976(10) 0.0249(5) Uani 1 1 d . . .
O1 O 0.8545(2) 0.14612(14) 0.19624(7) 0.0319(5) Uani 1 1 d . . .
O2 O 0.9950(2) 0.08995(14) 0.13449(7) 0.0333(5) Uani 1 1 d . . .
C25 C 0.6172(3) -0.04393(19) 0.13812(9) 0.0216(5) Uani 1 1 d . . .
C26 C 0.4758(3) -0.0382(2) 0.10495(10) 0.0276(6) Uani 1 1 d . . .
H26A H 0.3809 -0.0339 0.1242 0.041 Uiso 1 1 calc R . .
H26B H 0.4712 -0.1003 0.0846 0.041 Uiso 1 1 calc R . .
H26C H 0.4833 0.0234 0.0844 0.041 Uiso 1 1 calc R . .
O3 O 0.6014(2) -0.01975(15) 0.18157(7) 0.0295(4) Uani 1 1 d . . .
O4 O 0.7437(2) -0.07112(16) 0.11971(7) 0.0338(5) Uani 1 1 d . . .
C27 C 1.1339(3) -0.06756(18) 0.23108(9) 0.0200(5) Uani 1 1 d . . .
C28 C 1.2802(3) -0.0759(2) 0.26184(10) 0.0270(6) Uani 1 1 d . . .
H28A H 1.2894 -0.0148 0.2827 0.041 Uiso 1 1 calc R . .
H28B H 1.3716 -0.0799 0.2410 0.041 Uiso 1 1 calc R . .
H28C H 1.2751 -0.1384 0.2819 0.041 Uiso 1 1 calc R . .
O5 O 1.0113(2) -0.03791(15) 0.25124(7) 0.0277(4) Uani 1 1 d . . .
O6 O 1.1422(2) -0.09229(15) 0.18712(7) 0.0275(4) Uani 1 1 d . . .
P1A P 0.6849(9) -0.3202(6) -0.0086(3) 0.0411(14) Uani 0.469(9) 1 d PD A 1
F1A F 0.8537(10) -0.2960(9) -0.0282(2) 0.106(3) Uani 0.469(9) 1 d PDU A 1
F2A F 0.5142(8) -0.3498(7) 0.01237(18) 0.063(2) Uani 0.469(9) 1 d PDU A 1
F3A F 0.7682(12) -0.4047(8) 0.0252(3) 0.111(4) Uani 0.469(9) 1 d PDU A 1
F4A F 0.6618(11) -0.4048(7) -0.0496(3) 0.053(2) Uani 0.469(9) 1 d PDU A 1
F5A F 0.7163(11) -0.2383(5) 0.03313(19) 0.073(2) Uani 0.469(9) 1 d PDU A 1
F6A F 0.6213(13) -0.2317(7) -0.0434(3) 0.088(3) Uani 0.469(9) 1 d PDU A 1
P1B P 0.6591(8) -0.3024(5) -0.0097(3) 0.0398(11) Uani 0.531(9) 1 d PD A 2
F1B F 0.8121(7) -0.2432(4) -0.0183(3) 0.083(2) Uani 0.531(9) 1 d PDU A 2
F5B F 0.6030(10) -0.2191(3) 0.02832(16) 0.066(2) Uani 0.531(9) 1 d PDU A 2
F3B F 0.7369(9) -0.3697(5) 0.0324(2) 0.074(2) Uani 0.531(9) 1 d PDU A 2
F4B F 0.7013(12) -0.3874(7) -0.0476(3) 0.097(4) Uani 0.531(9) 1 d PDU A 2
F6B F 0.5632(9) -0.2404(6) -0.0488(2) 0.070(2) Uani 0.531(9) 1 d PDU A 2
F2B F 0.5050(11) -0.3646(7) -0.0002(4) 0.129(4) Uani 0.531(9) 1 d PDU A 2
O7 O 0.2877(4) -0.4182(3) -0.06029(13) 0.0817(10) Uani 1 1 d . . .

loop_
_atom_site_aniso_label
_atom_site_aniso_U_11
_atom_site_aniso_U_22
_atom_site_aniso_U_33
_atom_site_aniso_U_23
_atom_site_aniso_U_13
_atom_site_aniso_U_12
Mn1 0.0212(2) 0.0197(2) 0.01952(19) -0.00086(15) 0.00426(15) 0.00147(15)
Mn2 0.0191(2) 0.0200(2) 0.02035(19) 0.00025(15) 0.00509(15) 0.00038(14)
N1 0.0190(10) 0.0242(11) 0.0191(10) 0.0018(8) 0.0019(8) 0.0010(8)
C1 0.0206(12) 0.0249(13) 0.0227(12) 0.0006(10) -0.0005(10) 0.0018(10)
C2 0.0251(14) 0.0351(16) 0.0241(13) 0.0069(11) 0.0028(11) -0.0014(11)
C3 0.0341(16) 0.0407(17) 0.0245(13) -0.0013(12) 0.0128(12) -0.0016(13)
C4 0.0336(15) 0.0348(16) 0.0268(14) -0.0056(12) 0.0093(12) -0.0016(12)
C5 0.0207(12) 0.0257(13) 0.0220(12) -0.0007(10) 0.0038(10) 0.0002(10)
C6 0.0235(12) 0.0235(13) 0.0192(11) -0.0026(10) 0.0025(10) -0.0004(10)
C7 0.0305(14) 0.0267(14) 0.0278(13) -0.0041(11) 0.0102(11) 0.0028(11)
C8 0.0348(16) 0.0185(13) 0.0357(15) -0.0026(11) 0.0069(12) 0.0046(11)
C9 0.0302(14) 0.0229(13) 0.0275(13) 0.0010(11) 0.0053(11) -0.0005(11)
C10 0.0226(12) 0.0204(12) 0.0229(12) 0.0016(10) 0.0027(10) 0.0002(10)
N2 0.0222(11) 0.0203(11) 0.0199(10) -0.0023(8) 0.0037(8) 0.0015(8)
C11 0.0279(13) 0.0157(11) 0.0255(13) 0.0019(10) 0.0034(11) -0.0012(10)
C12 0.0270(13) 0.0197(13) 0.0237(12) 0.0017(10) 0.0024(11) -0.0018(10)
C13 0.0289(14) 0.0193(12) 0.0222(12) 0.0008(10) 0.0022(10) 0.0013(10)
N3 0.0197(10) 0.0187(10) 0.0201(10) 0.0007(8) 0.0029(8) 0.0007(8)
C14 0.0425(17) 0.0195(13) 0.0327(14) -0.0010(11) 0.0104(13) -0.0048(12)
C15 0.0505(19) 0.0266(14) 0.0302(14) 0.0036(12) 0.0156(14) -0.0039(13)
C16 0.0354(15) 0.0280(14) 0.0234(13) -0.0012(11) 0.0084(12) -0.0022(12)
C17 0.0212(12) 0.0225(12) 0.0176(11) 0.0005(10) 0.0007(9) 0.0000(10)
C18 0.0190(12) 0.0209(12) 0.0206(11) 0.0007(10) 0.0017(10) -0.0009(10)
C19 0.0253(14) 0.0268(14) 0.0269(13) -0.0015(11) 0.0076(11) -0.0031(11)
C20 0.0326(15) 0.0309(15) 0.0311(14) -0.0102(12) 0.0090(12) 0.0004(12)
C21 0.0371(16) 0.0226(13) 0.0400(16) -0.0071(12) 0.0069(13) -0.0004(12)
C22 0.0322(15) 0.0228(13) 0.0311(14) -0.0022(11) 0.0097(12) -0.0025(11)
N4 0.0200(10) 0.0197(10) 0.0234(10) -0.0009(9) 0.0045(9) 0.0016(8)
C23 0.0413(17) 0.0221(14) 0.0368(15) 0.0049(12) 0.0114(13) 0.0006(12)
C24 0.0259(13) 0.0214(13) 0.0275(13) 0.0036(11) -0.0011(11) -0.0025(10)
O1 0.0377(11) 0.0240(10) 0.0344(11) 0.0058(8) 0.0126(9) -0.0014(8)
O2 0.0455(13) 0.0186(9) 0.0360(11) -0.0023(8) 0.0108(10) 0.0012(8)
C25 0.0209(12) 0.0187(12) 0.0254(12) 0.0041(10) 0.0030(10) -0.0023(10)
C26 0.0247(14) 0.0312(14) 0.0268(13) 0.0016(12) -0.0003(11) -0.0032(11)
O3 0.0294(10) 0.0362(11) 0.0230(9) 0.0017(8) 0.0016(8) -0.0016(8)
O4 0.0233(10) 0.0420(12) 0.0364(11) -0.0019(9) 0.0046(8) 0.0056(9)
C27 0.0209(12) 0.0167(11) 0.0225(12) 0.0015(10) 0.0029(10) -0.0004(9)
C28 0.0221(13) 0.0334(15) 0.0255(13) -0.0008(12) -0.0004(10) 0.0005(11)
O5 0.0207(9) 0.0337(10) 0.0288(10) -0.0020(8) 0.0027(8) 0.0031(8)
O6 0.0259(10) 0.0325(10) 0.0242(9) -0.0044(8) 0.0005(8) 0.0044(8)
P1A 0.053(3) 0.040(3) 0.0294(15) -0.0021(17) -0.0022(15) -0.010(2)
F1A 0.085(5) 0.165(8) 0.068(4) -0.024(5) 0.028(3) -0.051(5)
F2A 0.042(3) 0.124(6) 0.021(2) -0.017(3) 0.0061(18) 0.000(3)
F3A 0.122(6) 0.094(6) 0.114(6) 0.000(5) -0.067(5) 0.041(5)
F4A 0.057(4) 0.048(3) 0.052(4) -0.012(3) -0.003(3) 0.001(3)
F5A 0.099(5) 0.062(4) 0.059(3) -0.021(3) -0.014(3) -0.015(4)
F6A 0.120(7) 0.062(4) 0.081(5) -0.003(3) -0.051(4) 0.008(4)
P1B 0.054(2) 0.0280(16) 0.0378(17) -0.0043(12) 0.0059(15) -0.0011(14)
F1B 0.056(3) 0.041(3) 0.152(6) 0.021(3) 0.011(3) -0.008(2)
F5B 0.113(5) 0.043(2) 0.042(2) -0.0022(19) 0.026(3) 0.016(3)
F3B 0.085(4) 0.067(4) 0.071(3) 0.030(3) 0.004(3) 0.023(3)
F4B 0.110(7) 0.091(6) 0.088(5) -0.049(4) -0.009(4) 0.062(5)
F6B 0.085(4) 0.087(4) 0.038(3) -0.013(3) -0.010(3) 0.056(4)
F2B 0.089(5) 0.065(4) 0.234(9) -0.036(5) 0.029(6) -0.033(4)
O7 0.074(2) 0.080(2) 0.091(2) -0.0062(19) 0.0085(18) 0.0089(17)

loop_
_atom_type_symbol
_atom_type_description
_atom_type_scat_dispersion_real
_atom_type_scat_dispersion_imag
_atom_type_scat_source
C C 0.0033 0.0016 'International Tables Vol C Tables 4.2.6.8 and 6.1.1.4'
H H 0.0000 0.0000 'International Tables Vol C Tables 4.2.6.8 and 6.1.1.4'
N N 0.0061 0.0033 'International Tables Vol C Tables 4.2.6.8 and 6.1.1.4'
Mn Mn 0.3368 0.7283 'International Tables Vol C Tables 4.2.6.8 and 6.1.1.4'
P P 0.1023 0.0942 'International Tables Vol C Tables 4.2.6.8 and 6.1.1.4'
F F 0.0171 0.0103 'International Tables Vol C Tables 4.2.6.8 and 6.1.1.4'
O O 0.0106 0.0060 'International Tables Vol C Tables 4.2.6.8 and 6.1.1.4'

loop_
_geom_angle_atom_site_label_1
_geom_angle_atom_site_label_2
_geom_angle_atom_site_label_3
_geom_angle
O4 Mn1 O6 137.85(8)
O4 Mn1 O2 93.15(8)
O6 Mn1 O2 93.39(8)
O4 Mn1 N1 112.10(8)
O6 Mn1 N1 108.49(7)
O2 Mn1 N1 96.19(8)
O4 Mn1 N2 91.36(8)
O6 Mn1 N2 89.00(8)
O2 Mn1 N2 170.30(7)
N1 Mn1 N2 74.15(8)
O5 Mn2 O3 146.91(8)
O5 Mn2 O1 96.08(8)
O3 Mn2 O1 93.69(8)
O5 Mn2 N4 105.89(8)
O3 Mn2 N4 104.23(8)
O1 Mn2 N4 96.75(8)
O5 Mn2 N3 87.36(7)
O3 Mn2 N3 88.59(7)
O1 Mn2 N3 169.71(7)
N4 Mn2 N3 72.97(7)
C1 N1 C5 119.0(2)
C1 N1 Mn1 123.11(17)
C5 N1 Mn1 117.75(16)
N1 C1 C2 122.4(2)
N1 C1 H1 118.8
C2 C1 H1 118.8
C3 C2 C1 118.2(3)
C3 C2 H2 120.9
C1 C2 H2 120.9
C2 C3 C4 120.5(2)
C2 C3 H3 119.7
C4 C3 H3 119.7
C3 C4 C5 118.2(3)
C3 C4 H4 120.9
C5 C4 H4 120.9
N1 C5 C4 121.5(2)
N1 C5 C6 116.2(2)
C4 C5 C6 122.3(2)
N2 C6 C7 121.5(2)
N2 C6 C5 115.6(2)
C7 C6 C5 122.9(2)
C8 C7 C6 118.9(2)
C8 C7 H7 120.5
C6 C7 H7 120.5
C9 C8 C7 119.9(2)
C9 C8 H8 120.0
C7 C8 H8 120.0
C8 C9 C10 118.2(2)
C8 C9 H9 120.9
C10 C9 H9 120.9
N2 C10 C9 122.3(2)
N2 C10 C11 116.8(2)
C9 C10 C11 120.9(2)
C6 N2 C10 119.2(2)
C6 N2 Mn1 115.81(16)
C10 N2 Mn1 124.57(16)
C12 C11 C10 179.3(3)
C11 C12 C13 177.4(3)
N3 C13 C14 122.1(2)
N3 C13 C12 117.3(2)
C14 C13 C12 120.6(2)
C13 N3 C17 118.8(2)
C13 N3 Mn2 125.51(16)
C17 N3 Mn2 115.62(16)
C15 C14 C13 118.5(3)
C15 C14 H14 120.8
C13 C14 H14 120.8
C16 C15 C14 119.8(3)
C16 C15 H15 120.1
C14 C15 H15 120.1
C15 C16 C17 119.1(2)
C15 C16 H16 120.5
C17 C16 H16 120.5
N3 C17 C16 121.7(2)
N3 C17 C18 115.6(2)
C16 C17 C18 122.7(2)
N4 C18 C19 121.6(2)
N4 C18 C17 115.7(2)
C19 C18 C17 122.7(2)
C18 C19 C20 118.7(2)
C18 C19 H19 120.7
C20 C19 H19 120.7
C21 C20 C19 119.7(2)
C21 C20 H20 120.1
C19 C20 H20 120.1
C20 C21 C22 118.4(3)
C20 C21 H21 120.8
C22 C21 H21 120.8
N4 C22 C21 122.6(3)
N4 C22 H22 118.7
C21 C22 H22 118.7
C22 N4 C18 119.0(2)
C22 N4 Mn2 121.04(17)
C18 N4 Mn2 119.90(16)
C24 C23 H23A 109.5
C24 C23 H23B 109.5
H23A C23 H23B 109.5
C24 C23 H23C 109.5
H23A C23 H23C 109.5
H23B C23 H23C 109.5
O2 C24 O1 124.4(2)
O2 C24 C23 117.5(2)
O1 C24 C23 118.0(2)
C24 O1 Mn2 129.52(18)
C24 O2 Mn1 137.72(17)
O3 C25 O4 124.7(2)
O3 C25 C26 118.3(2)
O4 C25 C26 117.0(2)
C25 C26 H26A 109.5
C25 C26 H26B 109.5
H26A C26 H26B 109.5
C25 C26 H26C 109.5
H26A C26 H26C 109.5
H26B C26 H26C 109.5
C25 O3 Mn2 123.72(18)
C25 O4 Mn1 143.41(19)
O5 C27 O6 124.6(2)
O5 C27 C28 117.5(2)
O6 C27 C28 117.9(2)
C27 C28 H28A 109.5
C27 C28 H28B 109.5
H28A C28 H28B 109.5
C27 C28 H28C 109.5
H28A C28 H28C 109.5
H28B C28 H28C 109.5
C27 O5 Mn2 136.47(17)
C27 O6 Mn1 130.53(17)
F1A P1A F6A 87.3(6)
F1A P1A F4A 89.6(5)
F6A P1A F4A 91.5(5)
F1A P1A F5A 88.6(5)
F6A P1A F5A 90.7(5)
F4A P1A F5A 177.1(7)
F1A P1A F3A 86.4(5)
F6A P1A F3A 173.6(8)
F4A P1A F3A 89.8(5)
F5A P1A F3A 87.8(5)
F1A P1A F2A 177.6(6)
F6A P1A F2A 95.0(6)
F4A P1A F2A 89.6(5)
F5A P1A F2A 92.1(5)
F3A P1A F2A 91.3(6)
F1B P1B F6B 94.3(5)
F1B P1B F4B 92.2(6)
F6B P1B F4B 91.1(5)
F1B P1B F2B 178.8(7)
F6B P1B F2B 87.0(6)
F4B P1B F2B 87.6(6)
F1B P1B F5B 91.9(5)
F6B P1B F5B 87.1(4)
F4B P1B F5B 175.7(7)
F2B P1B F5B 88.3(5)
F1B P1B F3B 92.3(5)
F6B P1B F3B 173.2(7)
F4B P1B F3B 90.6(5)
F2B P1B F3B 86.5(5)
F5B P1B F3B 90.7(5)

loop_
_geom_bond_atom_site_label_1
_geom_bond_atom_site_label_2
_geom_bond_distance
Mn1 O4 2.061(2)
Mn1 O6 2.0767(19)
Mn1 O2 2.0846(19)
Mn1 N1 2.182(2)
Mn1 N2 2.254(2)
Mn2 O5 2.0645(18)
Mn2 O3 2.0813(19)
Mn2 O1 2.1199(19)
Mn2 N4 2.182(2)
Mn2 N3 2.295(2)
N1 C1 1.348(3)
N1 C5 1.349(3)
C1 C2 1.380(4)
C1 H1 0.9500
C2 C3 1.372(4)
C2 H2 0.9500
C3 C4 1.388(4)
C3 H3 0.9500
C4 C5 1.388(4)
C4 H4 0.9500
C5 C6 1.493(4)
C6 N2 1.344(3)
C6 C7 1.396(4)
C7 C8 1.384(4)
C7 H7 0.9500
C8 C9 1.377(4)
C8 H8 0.9500
C9 C10 1.396(4)
C9 H9 0.9500
C10 N2 1.346(3)
C10 C11 1.450(3)
C11 C12 1.196(3)
C12 C13 1.437(3)
C13 N3 1.346(3)
C13 C14 1.393(4)
N3 C17 1.357(3)
C14 C15 1.383(4)
C14 H14 0.9500
C15 C16 1.379(4)
C15 H15 0.9500
C16 C17 1.386(4)
C16 H16 0.9500
C17 C18 1.494(3)
C18 N4 1.344(3)
C18 C19 1.390(4)
C19 C20 1.394(4)
C19 H19 0.9500
C20 C21 1.367(4)
C20 H20 0.9500
C21 C22 1.391(4)
C21 H21 0.9500
C22 N4 1.338(3)
C22 H22 0.9500
C23 C24 1.506(4)
C23 H23A 0.9800
C23 H23B 0.9800
C23 H23C 0.9800
C24 O2 1.256(3)
C24 O1 1.262(3)
C25 O3 1.252(3)
C25 O4 1.253(3)
C25 C26 1.505(4)
C26 H26A 0.9800
C26 H26B 0.9800
C26 H26C 0.9800
C27 O5 1.255(3)
C27 O6 1.261(3)
C27 C28 1.504(4)
C28 H28A 0.9800
C28 H28B 0.9800
C28 H28C 0.9800
P1A F1A 1.581(8)
P1A F6A 1.584(9)
P1A F4A 1.584(9)
P1A F5A 1.586(8)
P1A F3A 1.596(9)
P1A F2A 1.624(8)
P1B F1B 1.537(8)
P1B F6B 1.565(8)
P1B F4B 1.565(8)
P1B F2B 1.567(9)
P1B F5B 1.586(8)
P1B F3B 1.589(8)

loop_
_geom_torsion_atom_site_label_1
_geom_torsion_atom_site_label_2
_geom_torsion_atom_site_label_3
_geom_torsion_atom_site_label_4
_geom_torsion
O4 Mn1 N1 C1 93.2(2)
O6 Mn1 N1 C1 -98.4(2)
O2 Mn1 N1 C1 -2.7(2)
N2 Mn1 N1 C1 178.1(2)
O4 Mn1 N1 C5 -82.74(19)
O6 Mn1 N1 C5 85.62(19)
O2 Mn1 N1 C5 -178.70(18)
N2 Mn1 N1 C5 2.17(17)
C5 N1 C1 C2 0.7(4)
Mn1 N1 C1 C2 -175.19(19)
N1 C1 C2 C3 1.3(4)
C1 C2 C3 C4 -1.8(4)
C2 C3 C4 C5 0.2(4)
C1 N1 C5 C4 -2.4(4)
Mn1 N1 C5 C4 173.7(2)
C1 N1 C5 C6 177.7(2)
Mn1 N1 C5 C6 -6.1(3)
C3 C4 C5 N1 2.0(4)
C3 C4 C5 C6 -178.2(3)
N1 C5 C6 N2 8.3(3)
C4 C5 C6 N2 -171.6(2)
N1 C5 C6 C7 -169.9(2)
C4 C5 C6 C7 10.2(4)
N2 C6 C7 C8 0.6(4)
C5 C6 C7 C8 178.7(3)
C6 C7 C8 C9 0.2(4)
C7 C8 C9 C10 -0.8(4)
C8 C9 C10 N2 0.7(4)
C8 C9 C10 C11 -178.9(3)
C7 C6 N2 C10 -0.7(4)
C5 C6 N2 C10 -178.9(2)
C7 C6 N2 Mn1 171.9(2)
C5 C6 N2 Mn1 -6.3(3)
C9 C10 N2 C6 0.0(4)
C11 C10 N2 C6 179.7(2)
C9 C10 N2 Mn1 -171.90(19)
C11 C10 N2 Mn1 7.7(3)
O4 Mn1 N2 C6 115.07(18)
O6 Mn1 N2 C6 -107.09(18)
N1 Mn1 N2 C6 2.46(17)
O4 Mn1 N2 C10 -72.8(2)
O6 Mn1 N2 C10 65.1(2)
N1 Mn1 N2 C10 174.6(2)
C14 C13 N3 C17 0.8(4)
C12 C13 N3 C17 -179.3(2)
C14 C13 N3 Mn2 -176.9(2)
C12 C13 N3 Mn2 2.9(3)
O5 Mn2 N3 C13 -72.0(2)
O3 Mn2 N3 C13 75.1(2)
O1 Mn2 N3 C13 178.1(4)
N4 Mn2 N3 C13 -179.5(2)
O5 Mn2 N3 C17 110.12(18)
O3 Mn2 N3 C17 -102.73(18)
O1 Mn2 N3 C17 0.3(5)
N4 Mn2 N3 C17 2.62(17)
N3 C13 C14 C15 -0.3(4)
C12 C13 C14 C15 179.8(3)
C13 C14 C15 C16 -0.7(5)
C14 C15 C16 C17 1.1(5)
C13 N3 C17 C16 -0.4(4)
Mn2 N3 C17 C16 177.6(2)
C13 N3 C17 C18 -179.2(2)
Mn2 N3 C17 C18 -1.2(3)
C15 C16 C17 N3 -0.6(4)
C15 C16 C17 C18 178.1(3)
N3 C17 C18 N4 -2.1(3)
C16 C17 C18 N4 179.1(2)
N3 C17 C18 C19 177.2(2)
C16 C17 C18 C19 -1.6(4)
N4 C18 C19 C20 -0.3(4)
C17 C18 C19 C20 -179.6(2)
C18 C19 C20 C21 -1.7(4)
C19 C20 C21 C22 2.1(4)
C20 C21 C22 N4 -0.4(5)
C21 C22 N4 C18 -1.6(4)
C21 C22 N4 Mn2 175.0(2)
C19 C18 N4 C22 1.9(4)
C17 C18 N4 C22 -178.7(2)
C19 C18 N4 Mn2 -174.66(19)
C17 C18 N4 Mn2 4.7(3)
O5 Mn2 N4 C22 97.4(2)
O3 Mn2 N4 C22 -96.5(2)
O1 Mn2 N4 C22 -0.9(2)
N3 Mn2 N4 C22 179.5(2)
O5 Mn2 N4 C18 -86.08(19)
O3 Mn2 N4 C18 80.0(2)
O1 Mn2 N4 C18 175.60(19)
N3 Mn2 N4 C18 -3.97(18)
O2 C24 O1 Mn2 2.8(4)
C23 C24 O1 Mn2 -178.94(19)
O5 Mn2 O1 C24 64.9(2)
O3 Mn2 O1 C24 -83.4(2)
N4 Mn2 O1 C24 171.8(2)
N3 Mn2 O1 C24 174.0(4)
O1 C24 O2 Mn1 5.5(5)
C23 C24 O2 Mn1 -172.8(2)
O4 Mn1 O2 C24 58.2(3)
O6 Mn1 O2 C24 -80.2(3)
N1 Mn1 O2 C24 170.8(3)
O4 C25 O3 Mn2 11.1(4)
C26 C25 O3 Mn2 -167.51(17)
O5 Mn2 O3 C25 -36.2(3)
O1 Mn2 O3 C25 70.9(2)
N4 Mn2 O3 C25 168.8(2)
N3 Mn2 O3 C25 -119.2(2)
O3 C25 O4 Mn1 -16.6(5)
C26 C25 O4 Mn1 162.1(2)
O6 Mn1 O4 C25 39.4(4)
O2 Mn1 O4 C25 -59.2(3)
N1 Mn1 O4 C25 -157.2(3)
N2 Mn1 O4 C25 129.4(3)
O6 C27 O5 Mn2 -10.1(4)
C28 C27 O5 Mn2 171.07(18)
O3 Mn2 O5 C27 36.8(3)
O1 Mn2 O5 C27 -69.6(3)
N4 Mn2 O5 C27 -168.4(2)
N3 Mn2 O5 C27 120.1(3)
O5 C27 O6 Mn1 12.1(4)
C28 C27 O6 Mn1 -169.07(17)
O4 Mn1 O6 C27 -35.2(3)
O2 Mn1 O6 C27 63.3(2)
N1 Mn1 O6 C27 161.0(2)
N2 Mn1 O6 C27 -126.1(2)
